data_2014517
loop_
_publ_author_name
'Zheng, Yan'

_publ_section_title
<i>catena</i>-Poly[[(nitrato-\k^2^<i>O</i>,<i>O</i>')silver(I)]-\m-2,2'-[1,4-phenylenebis(methylenethio)]bis(5-methyl-1,3,4-thiadiazole)-\k^2^<i>N</i>^3^:<i>N</i>^3'^]
_journal_issue 10
_journal_name_full 'Acta Crystallographica Section C'
_journal_page_first m471
_journal_page_last m472
_journal_paper_doi 10.1107/S0108270104019183
_journal_volume 60
_journal_year 2004
_chemical_formula_iupac '[Ag (N O3) (C14 H14 N4 S4)]'
_chemical_formula_moiety 'C14 H14 Ag N5 O3 S4'
_chemical_formula_sum 'C14 H14 Ag N5 O3 S4'
_chemical_formula_weight 536.41
_chemical_name_systematic
;
catena-Poly[[(nitrato-\k^2^O,O')silver(I)]-\m-2,2'-[1,4-
phenylenebis(methylenethio)]bis(5-methyl-1,3,4-thiadiazole)-\k^2^N^3^,N^3'^]
;
_space_group_IT_number 15
_symmetry_cell_setting monoclinic
_symmetry_space_group_name_Hall '-C 2yc'
_symmetry_space_group_name_H-M 'C 1 2/c 1'
_cell_angle_alpha 90.00
_cell_angle_beta 90.627(7)
_cell_angle_gamma 90.00
_cell_formula_units_Z 4
_cell_length_a 10.670(5)
_cell_length_b 15.720(7)
_cell_length_c 11.462(5)
_cell_measurement_reflns_used 538
_cell_measurement_temperature 293(2)
_cell_measurement_theta_max 24.86
_cell_measurement_theta_min 2.68
_cell_volume 1922.4(15)
_computing_cell_refinement SMART
_computing_data_collection 'SMART (Bruker, 1998)'
_computing_data_reduction 'SAINT (Bruker, 1998)'
_computing_molecular_graphics 'SHELXTL (Bruker, 1998)'
_computing_publication_material SHELXTL
_computing_structure_refinement 'SHELXL97 (Sheldrick, 1997)'
_computing_structure_solution 'SHELXS97 (Sheldrick, 1997)'
_diffrn_ambient_temperature 293(2)
_diffrn_measured_fraction_theta_full 0.999
_diffrn_measured_fraction_theta_max 0.999
_diffrn_measurement_device_type 'Bruker SMART CCD area-detector'
_diffrn_measurement_method '\f and \w'
_diffrn_radiation_monochromator graphite
_diffrn_radiation_source 'fine-focus sealed tube'
_diffrn_radiation_type MoK\a
_diffrn_radiation_wavelength 0.71073
_diffrn_reflns_av_R_equivalents 0.0217
_diffrn_reflns_av_sigmaI/netI 0.0312
_diffrn_reflns_limit_h_max 12
_diffrn_reflns_limit_h_min -12
_diffrn_reflns_limit_k_max 10
_diffrn_reflns_limit_k_min -18
_diffrn_reflns_limit_l_max 13
_diffrn_reflns_limit_l_min -12
_diffrn_reflns_number 3722
_diffrn_reflns_theta_full 25.02
_diffrn_reflns_theta_max 25.02
_diffrn_reflns_theta_min 2.31
_exptl_absorpt_coefficient_mu 1.509
_exptl_absorpt_correction_T_max 0.8888
_exptl_absorpt_correction_T_min 0.7041
_exptl_absorpt_correction_type multi-scan
_exptl_absorpt_process_details '(SADABS; Sheldrick, 1996; Blessing, 1995)'
_exptl_crystal_colour colourless
_exptl_crystal_density_diffrn 1.853
_exptl_crystal_density_meas ?
_exptl_crystal_density_method 'not measured'
_exptl_crystal_description block
_exptl_crystal_F_000 1072
_exptl_crystal_size_max 0.25
_exptl_crystal_size_mid 0.15
_exptl_crystal_size_min 0.08
_refine_diff_density_max 0.372
_refine_diff_density_min -0.405
_refine_ls_extinction_method none
_refine_ls_goodness_of_fit_ref 1.017
_refine_ls_hydrogen_treatment constr
_refine_ls_matrix_type full
_refine_ls_number_parameters 124
_refine_ls_number_reflns 1710
_refine_ls_number_restraints 0
_refine_ls_restrained_S_all 1.017
_refine_ls_R_factor_all 0.0371
_refine_ls_R_factor_gt 0.0251
_refine_ls_shift/su_max 0.002
_refine_ls_shift/su_mean 0.000
_refine_ls_structure_factor_coef Fsqd
_refine_ls_weighting_details 'calc w = 1/[\s^2^(Fo^2^)+(0.025P)^2^] where P=(Fo^2^+2Fc^2^)/3'
_refine_ls_weighting_scheme calc
_refine_ls_wR_factor_ref 0.0541
_reflns_number_gt 1389
_reflns_number_total 1710
_reflns_threshold_expression I>2\s(I)
_cod_data_source_file ob1194.cif
_cod_data_source_block I
_cod_depositor_comments
;
The following automatic conversions were performed:
'_symmetry_cell_setting' value 'Monoclinic' changed to 'monoclinic'
according to '/home/saulius/struct/CIF-dictionaries/cif_core.dic'
dictionary named 'cif_core.dic' version 2.4.1 from 2010-06-29.

Automatic conversion script
Id: cif_fix_enum 1527 2010-12-29 10:47:43Z saulius 

The following automatic conversions were performed:

'_symmetry_cell_setting' value 'Monoclinic' changed to 'monoclinic'
according to /home/saulius/struct/CIF-dictionaries/cif_core.dic
dictionary named 'cif_core.dic' version 2.4.1 from 2010-06-29.

Automatic conversion script
Id: cif_fix_values 1715 2011-07-08 13:25:40Z adriana 

The following automatic conversions were performed:

'_exptl_crystal_density_meas' value 'not measured' was changed to '?'
- the value is perceived as not measured.

Automatic conversion script
Id: cif_fix_values 3008 2015-01-20 13:52:24Z robertas 
;
_cod_original_sg_symbol_H-M 'C 2/c'
_cod_database_code 2014517
_cod_database_fobs_code 2014517

loop_
_symmetry_equiv_pos_as_xyz
'x, y, z'
'-x, y, -z+1/2'
'x+1/2, y+1/2, z'
'-x+1/2, y+1/2, -z+1/2'
'-x, -y, -z'
'x, -y, z-1/2'
'-x+1/2, -y+1/2, -z'
'x+1/2, -y+1/2, z-1/2'

loop_
_atom_site_label
_atom_site_fract_x
_atom_site_fract_y
_atom_site_fract_z
_atom_site_U_iso_or_equiv
_atom_site_adp_type
_atom_site_calc_flag
_atom_site_refinement_flags
_atom_site_occupancy
_atom_site_disorder_assembly
_atom_site_disorder_group
_atom_site_type_symbol
Ag1 0.0000 0.09190(2) 0.7500 0.04673(13) Uani d S 1 . . Ag
S1 0.22589(7) 0.02562(4) 1.09301(6) 0.04044(19) Uani d . 1 . . S
S2 0.07117(7) 0.18455(4) 1.03058(6) 0.03927(19) Uani d . 1 . . S
O1 0.09705(19) 0.23593(14) 0.72647(18) 0.0563(6) Uani d . 1 . . O
O2 0.0000 0.3541(2) 0.7500 0.1222(17) Uani d S 1 . . O
N1 0.1611(2) -0.03348(13) 0.89466(17) 0.0361(5) Uani d . 1 . . N
N2 0.10473(19) 0.04552(13) 0.90370(16) 0.0318(5) Uani d . 1 . . N
N3 0.0000 0.2766(2) 0.7500 0.0539(10) Uani d S 1 . . N
C1 0.2954(3) -0.1345(2) 0.9999(3) 0.0577(9) Uani d . 1 . . C
H1A 0.2835 -0.1685 0.9310 0.087 Uiso calc R 1 . . H
H1B 0.2638 -0.1645 1.0663 0.087 Uiso calc R 1 . . H
H1C 0.3831 -0.1233 1.0112 0.087 Uiso calc R 1 . . H
C2 0.2268(3) -0.05257(17) 0.9860(2) 0.0369(6) Uani d . 1 . . C
C3 0.1294(2) 0.08380(16) 1.0023(2) 0.0288(6) Uani d . 1 . . C
C4 0.1202(2) 0.20187(17) 1.1815(2) 0.0354(6) Uani d . 1 . . C
H4A 0.0950 0.1545 1.2301 0.043 Uiso calc R 1 . . H
H4B 0.2106 0.2080 1.1870 0.043 Uiso calc R 1 . . H
C5 0.0564(2) 0.28233(15) 1.21941(19) 0.0281(6) Uani d . 1 . . C
C6 0.1089(2) 0.35968(17) 1.1893(2) 0.0370(6) Uani d . 1 . . C
H6A 0.1832 0.3602 1.1476 0.044 Uiso calc R 1 . . H
C7 0.0546(3) 0.43595(17) 1.2192(2) 0.0419(7) Uani d . 1 . . C
H7A 0.0918 0.4870 1.1977 0.050 Uiso calc R 1 . . H

loop_
_atom_site_aniso_label
_atom_site_aniso_U_11
_atom_site_aniso_U_22
_atom_site_aniso_U_33
_atom_site_aniso_U_12
_atom_site_aniso_U_13
_atom_site_aniso_U_23
Ag1 0.0624(2) 0.0416(2) 0.03587(19) 0.000 -0.01746(15) 0.000
S1 0.0524(5) 0.0407(4) 0.0280(4) 0.0131(3) -0.0108(3) -0.0057(3)
S2 0.0547(5) 0.0341(4) 0.0287(4) 0.0106(3) -0.0090(3) -0.0037(3)
O1 0.0491(13) 0.0551(14) 0.0649(14) -0.0062(11) 0.0045(11) 0.0011(12)
O2 0.178(4) 0.030(2) 0.159(4) 0.000 0.061(3) 0.000
N1 0.0502(14) 0.0306(13) 0.0274(12) -0.0004(11) -0.0010(10) -0.0037(10)
N2 0.0394(13) 0.0295(12) 0.0264(12) -0.0009(10) -0.0034(9) 0.0001(10)
N3 0.078(3) 0.036(2) 0.048(2) 0.000 0.008(2) 0.000
C1 0.079(2) 0.0465(19) 0.0470(18) 0.0244(18) -0.0081(16) -0.0085(16)
C2 0.0491(17) 0.0328(15) 0.0288(14) 0.0031(13) 0.0031(12) -0.0024(12)
C3 0.0297(14) 0.0322(15) 0.0245(12) -0.0016(11) 0.0001(10) -0.0003(11)
C4 0.0423(16) 0.0370(16) 0.0269(13) 0.0064(13) -0.0053(11) -0.0063(12)
C5 0.0334(14) 0.0286(14) 0.0221(12) 0.0024(11) -0.0047(10) -0.0011(11)
C6 0.0365(15) 0.0411(18) 0.0336(14) -0.0060(13) 0.0046(12) 0.0014(13)
C7 0.0555(19) 0.0281(15) 0.0420(16) -0.0110(13) -0.0074(13) 0.0059(13)

loop_
_atom_type_symbol
_atom_type_description
_atom_type_scat_dispersion_real
_atom_type_scat_dispersion_imag
_atom_type_scat_source
C C 0.0033 0.0016 'International Tables Vol C Tables 4.2.6.8 and 6.1.1.4'
H H 0.0000 0.0000 'International Tables Vol C Tables 4.2.6.8 and 6.1.1.4'
N N 0.0061 0.0033 'International Tables Vol C Tables 4.2.6.8 and 6.1.1.4'
O O 0.0106 0.0060 'International Tables Vol C Tables 4.2.6.8 and 6.1.1.4'
S S 0.1246 0.1234 'International Tables Vol C Tables 4.2.6.8 and 6.1.1.4'
Ag Ag -0.8971 1.1015 'International Tables Vol C Tables 4.2.6.8 and 6.1.1.4'

loop_
_geom_angle_atom_site_label_1
_geom_angle_atom_site_label_2
_geom_angle_atom_site_label_3
_geom_angle_site_symmetry_1
_geom_angle_site_symmetry_3
_geom_angle
_geom_angle_publ_flag
N2 Ag1 N2 2_556 . 141.29(11) yes
N2 Ag1 O1 2_556 . 114.85(7) no
N2 Ag1 O1 . . 100.30(7) yes
N2 Ag1 O1 2_556 2_556 100.30(7) no
N2 Ag1 O1 . 2_556 114.85(7) yes
O1 Ag1 O1 . 2_556 50.71(10) yes
C3 S1 C2 . . 87.57(12) ?
C3 S2 C4 . . 102.36(11) ?
N3 O1 Ag1 . . 95.46(19) ?
C2 N1 N2 . . 112.4(2) ?
C3 N2 N1 . . 113.3(2) ?
C3 N2 Ag1 . . 129.54(17) ?
N1 N2 Ag1 . . 117.04(14) ?
O2 N3 O1 . 2_556 120.81(18) ?
O2 N3 O1 . . 120.81(18) ?
O1 N3 O1 2_556 . 118.4(4) ?
C2 C1 H1A . . 109.5 ?
C2 C1 H1B . . 109.5 ?
H1A C1 H1B . . 109.5 ?
C2 C1 H1C . . 109.5 ?
H1A C1 H1C . . 109.5 ?
H1B C1 H1C . . 109.5 ?
N1 C2 C1 . . 123.4(2) ?
N1 C2 S1 . . 113.7(2) ?
C1 C2 S1 . . 122.9(2) ?
N2 C3 S1 . . 113.09(19) ?
N2 C3 S2 . . 120.93(18) ?
S1 C3 S2 . . 125.95(14) ?
C5 C4 S2 . . 105.89(16) ?
C5 C4 H4A . . 110.6 ?
S2 C4 H4A . . 110.6 ?
C5 C4 H4B . . 110.6 ?
S2 C4 H4B . . 110.6 ?
H4A C4 H4B . . 108.7 ?
C6 C5 C5 . 2_557 118.51(15) ?
C6 C5 C4 . . 118.8(2) ?
C5 C5 C4 2_557 . 122.65(14) ?
C7 C6 C5 . . 122.1(2) ?
C7 C6 H6A . . 119.0 ?
C5 C6 H6A . . 119.0 ?
C7 C7 C6 2_557 . 119.43(16) ?
C7 C7 H7A 2_557 . 120.3 ?
C6 C7 H7A . . 120.3 ?

loop_
_geom_bond_atom_site_label_1
_geom_bond_atom_site_label_2
_geom_bond_site_symmetry_2
_geom_bond_distance
_geom_bond_publ_flag
Ag1 N2 2_556 2.200(2) no
Ag1 N2 . 2.200(2) yes
Ag1 O1 . 2.506(2) yes
Ag1 O1 2_556 2.506(2) no
S1 C3 . 1.719(2) ?
S1 C2 . 1.736(3) ?
S2 C3 . 1.733(3) ?
S2 C4 . 1.822(2) ?
O1 N3 . 1.249(3) ?
O2 N3 . 1.217(5) ?
N1 C2 . 1.289(3) ?
N1 N2 . 1.384(3) ?
N2 C3 . 1.305(3) ?
N3 O1 2_556 1.249(3) ?
C1 C2 . 1.489(4) ?
C1 H1A . 0.9600 ?
C1 H1B . 0.9600 ?
C1 H1C . 0.9600 ?
C4 C5 . 1.503(3) ?
C4 H4A . 0.9700 ?
C4 H4B . 0.9700 ?
C5 C6 . 1.384(4) ?
C5 C5 2_557 1.400(5) ?
C6 C7 . 1.377(4) ?
C6 H6A . 0.9300 ?
C7 C7 2_557 1.369(6) ?
C7 H7A . 0.9300 ?

loop_
_geom_torsion_atom_site_label_1
_geom_torsion_atom_site_label_2
_geom_torsion_atom_site_label_3
_geom_torsion_atom_site_label_4
_geom_torsion_site_symmetry_1
_geom_torsion_site_symmetry_4
_geom_torsion
N2 Ag1 O1 N3 2_556 . 82.86(12)
N2 Ag1 O1 N3 . . -113.77(11)
O1 Ag1 O1 N3 2_556 . 0.0
C2 N1 N2 C3 . . -0.2(3)
C2 N1 N2 Ag1 . . 175.74(17)
N2 Ag1 N2 C3 2_556 . -157.5(2)
O1 Ag1 N2 C3 . . 47.1(2)
O1 Ag1 N2 C3 2_556 . -4.2(2)
N2 Ag1 N2 N1 2_556 . 27.32(15)
O1 Ag1 N2 N1 . . -128.14(17)
O1 Ag1 N2 N1 2_556 . -179.44(15)
Ag1 O1 N3 O2 . . 180.0
Ag1 O1 N3 O1 . 2_556 0.0
N2 N1 C2 C1 . . 178.9(3)
N2 N1 C2 S1 . . -0.1(3)
C3 S1 C2 N1 . . 0.3(2)
C3 S1 C2 C1 . . -178.7(3)
N1 N2 C3 S1 . . 0.4(3)
Ag1 N2 C3 S1 . . -174.91(11)
N1 N2 C3 S2 . . 178.53(16)
Ag1 N2 C3 S2 . . 3.2(3)
C2 S1 C3 N2 . . -0.4(2)
C2 S1 C3 S2 . . -178.37(19)
C4 S2 C3 N2 . . 174.7(2)
C4 S2 C3 S1 . . -7.4(2)
C3 S2 C4 C5 . . -171.42(17)
S2 C4 C5 C6 . . -81.5(2)
S2 C4 C5 C5 . 2_557 96.2(3)
C5 C5 C6 C7 2_557 . 1.0(4)
C4 C5 C6 C7 . . 178.8(2)
C5 C6 C7 C7 . 2_557 0.1(5)
